data_7019287
loop_
_publ_author_name
'Turov, Yevgeniya'
'Berry, John F.'

_publ_section_title
;
 Synthesis, characterization and thermal properties of trimetallic
 N(3)-Cr[quadruple bond, length as m-dash]CrM-N(3) azide complexes with M
 = Cr, Mn, Fe, and Co.
;
_journal_issue 26
_journal_name_full 'Dalton transactions (Cambridge, England : 2003)'
_journal_page_first 8153
_journal_page_last 8161
_journal_paper_doi 10.1039/c2dt30150d
_journal_volume 41
_journal_year 2012
_chemical_formula_moiety 'C40 H32 Co Cr2 N18, C4 H10 O'
_chemical_formula_sum 'C44 H42 Co Cr2 N18 O'
_chemical_formula_weight 1001.89
_chemical_name_common Cr2Co(dpa)4(N3)2(Et2O)
_space_group_IT_number 14
_symmetry_cell_setting monoclinic
_symmetry_space_group_name_Hall '-P 2ybc'
_symmetry_space_group_name_H-M 'P 1 21/c 1'
_atom_sites_solution_hydrogens geom
_atom_sites_solution_primary direct
_atom_sites_solution_secondary difmap
_audit_creation_method SHELXL-97
_cell_angle_alpha 90.00
_cell_angle_beta 104.6880(10)
_cell_angle_gamma 90.00
_cell_formula_units_Z 4
_cell_length_a 15.9020(3)
_cell_length_b 16.1624(3)
_cell_length_c 17.5796(3)
_cell_measurement_reflns_used 9909
_cell_measurement_temperature 100(2)
_cell_measurement_theta_max 26.2512
_cell_measurement_theta_min 2.5204
_cell_volume 4370.56(14)
_computing_cell_refinement 'SAINT Ver. 7.24A (Bruker-AXS, 2007)'
_computing_data_collection 'APEX2 Ver. 2.1-4 (Bruker-AXS, 2009)'
_computing_data_reduction 'SAINT Ver. 7.24A'
_computing_molecular_graphics SHELXTL
_computing_publication_material SHELXTL
_computing_structure_refinement 'SHELXTL, OLEX2 (Dolomanov et al., 2009)'
_computing_structure_solution 'SHELXS-97 (Sheldrick, 2008)'
_diffrn_ambient_temperature 100(2)
_diffrn_measured_fraction_theta_full 0.997
_diffrn_measured_fraction_theta_max 0.997
_diffrn_measurement_device_type 'Bruker SMART APEX2 area detector'
_diffrn_measurement_method '0.60\% \w and 0.6\% \f scans'
_diffrn_radiation_monochromator 'mirror optics'
_diffrn_radiation_source 'microfocus sealed X-ray tube'
_diffrn_radiation_type MoK\a
_diffrn_radiation_wavelength 0.71073
_diffrn_reflns_av_R_equivalents 0.0414
_diffrn_reflns_av_sigmaI/netI 0.0226
_diffrn_reflns_limit_h_max 19
_diffrn_reflns_limit_h_min -19
_diffrn_reflns_limit_k_max 20
_diffrn_reflns_limit_k_min -20
_diffrn_reflns_limit_l_max 22
_diffrn_reflns_limit_l_min -22
_diffrn_reflns_number 76388
_diffrn_reflns_theta_full 26.50
_diffrn_reflns_theta_max 26.50
_diffrn_reflns_theta_min 1.74
_exptl_absorpt_coefficient_mu 0.923
_exptl_absorpt_correction_T_max 0.9781
_exptl_absorpt_correction_T_min 0.9062
_exptl_absorpt_correction_type analytical
_exptl_absorpt_process_details
;
SADABS (Bruker-AXS, 2007)
;
_exptl_crystal_colour black
_exptl_crystal_density_diffrn 1.523
_exptl_crystal_density_method 'not measured'
_exptl_crystal_description block
_exptl_crystal_F_000 2060
_exptl_crystal_size_max 0.115
_exptl_crystal_size_mid 0.112
_exptl_crystal_size_min 0.076
_refine_diff_density_max 1.075
_refine_diff_density_min -0.989
_refine_diff_density_rms 0.064
_refine_ls_extinction_method none
_refine_ls_goodness_of_fit_ref 1.031
_refine_ls_hydrogen_treatment undef
_refine_ls_matrix_type full
_refine_ls_number_parameters 596
_refine_ls_number_reflns 9025
_refine_ls_number_restraints 0
_refine_ls_restrained_S_all 1.031
_refine_ls_R_factor_all 0.0427
_refine_ls_R_factor_gt 0.0336
_refine_ls_shift/su_max 0.001
_refine_ls_shift/su_mean 0.000
_refine_ls_structure_factor_coef Fsqd
_refine_ls_weighting_details 'calc w=1/[\s^2^(Fo^2^)+(0.0382P)^2^+5.8356P] where P=(Fo^2^+2Fc^2^)/3'
_refine_ls_weighting_scheme calc
_refine_ls_wR_factor_gt 0.0843
_refine_ls_wR_factor_ref 0.0900
_reflns_number_gt 7682
_reflns_number_total 9025
_reflns_threshold_expression >2sigma(I)
_cod_data_source_file c2dt30150d.txt
_cod_data_source_block compound11(100K)
_cod_original_sg_symbol_H-M P2(1)/c
_cod_database_code 7019287

loop_
_space_group_symop_id
_space_group_symop_operation_xyz
1 'x, y, z'
2 '-x, y+1/2, -z+1/2'
3 '-x, -y, -z'
4 'x, -y-1/2, z-1/2'

loop_
_atom_site_label
_atom_site_type_symbol
_atom_site_fract_x
_atom_site_fract_y
_atom_site_fract_z
_atom_site_U_iso_or_equiv
_atom_site_adp_type
_atom_site_occupancy
_atom_site_symmetry_multiplicity
_atom_site_calc_flag
_atom_site_refinement_flags
_atom_site_disorder_assembly
_atom_site_disorder_group
Co1 Co 0.347267(19) 0.431171(18) 0.176764(17) 0.01322(8) Uiso 0.57 1 d P A 1
Cr1 Cr 0.13892(2) 0.511762(19) 0.292127(18) 0.01477(8) Uiso 0.57 1 d P A 1
Cr2 Cr 0.2339(2) 0.4745(2) 0.2396(2) 0.0134(4) Uani 0.57 1 d P A 1
Co1A Co 0.13892(2) 0.511762(19) 0.292127(18) 0.01477(8) Uiso 0.43 1 d P A 2
Cr1A Cr 0.347267(19) 0.431171(18) 0.176764(17) 0.01322(8) Uiso 0.43 1 d P A 2
Cr2A Cr 0.2519(3) 0.4684(3) 0.2312(3) 0.0164(6) Uani 0.43 1 d P A 2
N1 N 0.22528(11) 0.59688(11) 0.35412(10) 0.0163(4) Uani 1 1 d . . .
N2 N 0.30323(11) 0.58071(11) 0.26172(10) 0.0161(4) Uani 1 1 d . . .
N3 N 0.37481(11) 0.55221(11) 0.16623(10) 0.0166(4) Uani 1 1 d . . .
N4 N 0.10010(11) 0.59681(11) 0.20202(10) 0.0167(4) Uani 1 1 d . . .
N5 N 0.17531(11) 0.51900(11) 0.13234(10) 0.0169(4) Uani 1 1 d . . .
N6 N 0.25525(11) 0.43380(11) 0.07273(10) 0.0159(4) Uani 1 1 d . . .
N7 N 0.05946(11) 0.42204(11) 0.22693(10) 0.0166(4) Uani 1 1 d . . .
N8 N 0.18359(11) 0.36247(11) 0.20729(10) 0.0165(4) Uani 1 1 d . . .
N9 N 0.31541(11) 0.31271(11) 0.19733(10) 0.0167(4) Uani 1 1 d . . .
N10 N 0.18809(12) 0.42882(11) 0.38059(10) 0.0170(4) Uani 1 1 d . . .
N11 N 0.31329(11) 0.42375(11) 0.33759(10) 0.0165(4) Uani 1 1 d . . .
N12 N 0.43036(12) 0.43477(11) 0.28410(10) 0.0164(4) Uani 1 1 d . . .
N13 N 0.03069(12) 0.55078(13) 0.33963(11) 0.0231(4) Uani 1 1 d . . .
N14 N 0.01825(11) 0.58591(11) 0.39458(11) 0.0183(4) Uani 1 1 d . A .
N15 N 0.00616(14) 0.62011(13) 0.44901(12) 0.0287(5) Uani 1 1 d . . .
N16 N 0.45085(12) 0.39397(12) 0.12490(11) 0.0205(4) Uani 1 1 d . . .
N17 N 0.45882(12) 0.33693(12) 0.08503(11) 0.0200(4) Uani 1 1 d . A .
N18 N 0.46683(14) 0.28093(13) 0.04533(12) 0.0287(5) Uani 1 1 d . . .
C1 C 0.21577(14) 0.62792(14) 0.42289(13) 0.0202(4) Uani 1 1 d . A .
H1 H 0.1677 0.6097 0.4414 0.024 Uiso 1 1 calc R . .
C2 C 0.27176(15) 0.68423(15) 0.46743(13) 0.0231(5) Uani 1 1 d . . .
H2 H 0.2612 0.7068 0.5140 0.028 Uiso 1 1 calc R A .
C3 C 0.34466(16) 0.70725(14) 0.44220(13) 0.0233(5) Uani 1 1 d . A .
H3 H 0.3852 0.7454 0.4722 0.028 Uiso 1 1 calc R . .
C4 C 0.35781(15) 0.67478(13) 0.37408(13) 0.0202(4) Uani 1 1 d . . .
H4 H 0.4084 0.6892 0.3576 0.024 Uiso 1 1 calc R A .
C5 C 0.29621(14) 0.61999(13) 0.32845(12) 0.0162(4) Uani 1 1 d . A .
C6 C 0.35137(13) 0.61019(13) 0.21305(12) 0.0165(4) Uani 1 1 d . A .
C7 C 0.37161(15) 0.69412(14) 0.20503(13) 0.0210(5) Uani 1 1 d . . .
H7 H 0.3527 0.7350 0.2358 0.025 Uiso 1 1 calc R A .
C8 C 0.41856(15) 0.71671(14) 0.15287(13) 0.0229(5) Uani 1 1 d . A .
H8 H 0.4330 0.7732 0.1480 0.027 Uiso 1 1 calc R . .
C9 C 0.44503(15) 0.65684(15) 0.10710(13) 0.0237(5) Uani 1 1 d . . .
H9 H 0.4792 0.6711 0.0719 0.028 Uiso 1 1 calc R A .
C10 C 0.42023(15) 0.57643(14) 0.11430(13) 0.0212(5) Uani 1 1 d . A .
H10 H 0.4356 0.5357 0.0813 0.025 Uiso 1 1 calc R . .
C11 C 0.05553(15) 0.66613(14) 0.21108(14) 0.0221(5) Uani 1 1 d . A .
H11 H 0.0399 0.6735 0.2593 0.027 Uiso 1 1 calc R . .
C12 C 0.03182(16) 0.72603(15) 0.15479(15) 0.0269(5) Uani 1 1 d . . .
H12 H -0.0008 0.7729 0.1632 0.032 Uiso 1 1 calc R A .
C13 C 0.05684(16) 0.71646(15) 0.08465(14) 0.0268(5) Uani 1 1 d . A .
H13 H 0.0418 0.7571 0.0444 0.032 Uiso 1 1 calc R . .
C14 C 0.10323(15) 0.64791(15) 0.07464(13) 0.0235(5) Uani 1 1 d . . .
H14 H 0.1212 0.6413 0.0274 0.028 Uiso 1 1 calc R A .
C15 C 0.12475(14) 0.58685(14) 0.13371(12) 0.0178(4) Uani 1 1 d . A .
C16 C 0.18231(14) 0.48083(13) 0.06494(12) 0.0167(4) Uani 1 1 d . A .
C17 C 0.11809(15) 0.48154(14) -0.00707(13) 0.0208(5) Uani 1 1 d . . .
H17 H 0.0683 0.5158 -0.0131 0.025 Uiso 1 1 calc R A .
C18 C 0.12738(15) 0.43304(14) -0.06817(13) 0.0230(5) Uani 1 1 d . A .
H18 H 0.0836 0.4327 -0.1163 0.028 Uiso 1 1 calc R . .
C19 C 0.20102(15) 0.38427(15) -0.05947(13) 0.0238(5) Uani 1 1 d . . .
H19 H 0.2085 0.3499 -0.1011 0.029 Uiso 1 1 calc R A .
C20 C 0.26260(15) 0.38717(14) 0.01099(13) 0.0206(5) Uani 1 1 d . A .
H20 H 0.3134 0.3544 0.0167 0.025 Uiso 1 1 calc R . .
C21 C -0.02783(14) 0.42556(14) 0.21288(13) 0.0206(5) Uani 1 1 d . A .
H21 H -0.0525 0.4694 0.2360 0.025 Uiso 1 1 calc R . .
C22 C -0.08298(15) 0.36957(15) 0.16710(13) 0.0223(5) Uani 1 1 d . . .
H22 H -0.1441 0.3742 0.1593 0.027 Uiso 1 1 calc R A .
C23 C -0.04725(14) 0.30564(14) 0.13226(13) 0.0209(5) Uani 1 1 d . A .
H23 H -0.0839 0.2661 0.0999 0.025 Uiso 1 1 calc R . .
C24 C 0.04148(14) 0.30037(14) 0.14523(13) 0.0197(4) Uani 1 1 d . . .
H24 H 0.0666 0.2573 0.1215 0.024 Uiso 1 1 calc R A .
C25 C 0.09496(14) 0.35874(13) 0.19370(12) 0.0172(4) Uani 1 1 d . A .
C26 C 0.23495(14) 0.29461(13) 0.20678(12) 0.0169(4) Uani 1 1 d . A .
C27 C 0.21400(15) 0.21256(14) 0.22200(13) 0.0217(5) Uani 1 1 d . . .
H27 H 0.1574 0.1997 0.2271 0.026 Uiso 1 1 calc R A .
C28 C 0.27537(16) 0.15112(14) 0.22946(14) 0.0250(5) Uani 1 1 d . A .
H28 H 0.2614 0.0957 0.2394 0.030 Uiso 1 1 calc R . .
C29 C 0.35825(16) 0.17092(15) 0.22230(13) 0.0249(5) Uani 1 1 d . . .
H29 H 0.4019 0.1296 0.2278 0.030 Uiso 1 1 calc R A .
C30 C 0.37522(15) 0.25151(14) 0.20712(13) 0.0209(5) Uani 1 1 d . A .
H30 H 0.4321 0.2651 0.2033 0.025 Uiso 1 1 calc R . .
C31 C 0.14047(15) 0.40563(14) 0.43100(13) 0.0222(5) Uani 1 1 d . A .
H31 H 0.0826 0.4257 0.4219 0.027 Uiso 1 1 calc R . .
C32 C 0.17123(17) 0.35489(15) 0.49423(14) 0.0269(5) Uani 1 1 d . . .
H32 H 0.1367 0.3424 0.5296 0.032 Uiso 1 1 calc R A .
C33 C 0.25386(16) 0.32231(14) 0.50531(13) 0.0244(5) Uani 1 1 d . A .
H33 H 0.2766 0.2865 0.5484 0.029 Uiso 1 1 calc R . .
C34 C 0.30315(15) 0.34197(14) 0.45357(13) 0.0209(5) Uani 1 1 d . . .
H34 H 0.3589 0.3178 0.4594 0.025 Uiso 1 1 calc R A .
C35 C 0.27037(14) 0.39799(13) 0.39223(12) 0.0167(4) Uani 1 1 d . A .
C36 C 0.40167(14) 0.42584(13) 0.35069(12) 0.0163(4) Uani 1 1 d . A .
C37 C 0.46334(15) 0.42641(14) 0.42456(13) 0.0212(5) Uani 1 1 d . . .
H37 H 0.4450 0.4162 0.4711 0.025 Uiso 1 1 calc R A .
C38 C 0.54926(15) 0.44163(14) 0.42941(14) 0.0236(5) Uani 1 1 d . A .
H38 H 0.5902 0.4429 0.4793 0.028 Uiso 1 1 calc R . .
C39 C 0.57668(15) 0.45533(14) 0.36105(14) 0.0232(5) Uani 1 1 d . . .
H39 H 0.6357 0.4674 0.3632 0.028 Uiso 1 1 calc R A .
C40 C 0.51531(14) 0.45069(13) 0.29074(14) 0.0203(4) Uani 1 1 d . A .
H40 H 0.5335 0.4592 0.2439 0.024 Uiso 1 1 calc R . .
O1 O 0.25761(11) 0.94025(10) 0.25375(10) 0.0278(4) Uani 1 1 d . . .
C41 C 0.16290(18) 0.9464(2) 0.12476(15) 0.0388(7) Uani 1 1 d . . .
H41A H 0.1324 0.9130 0.0797 0.058 Uiso 1 1 calc R . .
H41B H 0.2003 0.9868 0.1077 0.058 Uiso 1 1 calc R . .
H41C H 0.1203 0.9756 0.1466 0.058 Uiso 1 1 calc R . .
C42 C 0.21811(16) 0.89048(16) 0.18730(15) 0.0283(5) Uani 1 1 d . . .
H42A H 0.1814 0.8473 0.2026 0.034 Uiso 1 1 calc R . .
H42B H 0.2634 0.8629 0.1667 0.034 Uiso 1 1 calc R . .
C43 C 0.31283(15) 0.89467(15) 0.31457(14) 0.0246(5) Uani 1 1 d . . .
H43A H 0.3638 0.8749 0.2971 0.029 Uiso 1 1 calc R . .
H43B H 0.2814 0.8457 0.3271 0.029 Uiso 1 1 calc R . .
C44 C 0.34268(18) 0.94679(19) 0.38622(16) 0.0384(6) Uani 1 1 d . . .
H44A H 0.3745 0.9948 0.3739 0.058 Uiso 1 1 calc R . .
H44B H 0.3810 0.9142 0.4279 0.058 Uiso 1 1 calc R . .
H44C H 0.2922 0.9656 0.4039 0.058 Uiso 1 1 calc R . .

loop_
_atom_site_aniso_label
_atom_site_aniso_U_11
_atom_site_aniso_U_22
_atom_site_aniso_U_33
_atom_site_aniso_U_23
_atom_site_aniso_U_13
_atom_site_aniso_U_12
Cr2 0.0131(10) 0.0125(6) 0.0125(7) 0.0016(4) -0.0007(6) -0.0010(6)
Cr2A 0.0170(16) 0.0134(9) 0.0152(11) 0.0025(7) -0.0024(8) -0.0028(10)
N1 0.0148(9) 0.0173(9) 0.0159(9) 0.0003(7) 0.0021(7) 0.0034(7)
N2 0.0156(9) 0.0138(8) 0.0187(9) -0.0023(7) 0.0044(7) -0.0008(7)
N3 0.0155(9) 0.0195(9) 0.0139(8) 0.0015(7) 0.0021(7) 0.0011(7)
N4 0.0143(9) 0.0178(9) 0.0172(9) -0.0040(7) 0.0022(7) -0.0002(7)
N5 0.0162(9) 0.0210(9) 0.0129(8) 0.0025(7) 0.0023(7) 0.0040(7)
N6 0.0144(9) 0.0157(9) 0.0173(9) 0.0012(7) 0.0035(7) -0.0010(7)
N7 0.0173(9) 0.0190(9) 0.0143(8) 0.0023(7) 0.0056(7) 0.0020(7)
N8 0.0151(9) 0.0166(9) 0.0190(9) -0.0018(7) 0.0064(7) -0.0013(7)
N9 0.0155(9) 0.0206(9) 0.0135(8) -0.0031(7) 0.0029(7) 0.0018(7)
N10 0.0176(9) 0.0179(9) 0.0159(9) -0.0024(7) 0.0048(7) -0.0020(7)
N11 0.0172(9) 0.0189(9) 0.0134(8) 0.0016(7) 0.0042(7) 0.0030(7)
N12 0.0182(9) 0.0132(8) 0.0190(9) -0.0005(7) 0.0068(7) 0.0014(7)
N13 0.0182(10) 0.0308(11) 0.0205(10) -0.0072(8) 0.0057(8) -0.0002(8)
N14 0.0147(9) 0.0174(9) 0.0222(10) 0.0017(8) 0.0035(7) 0.0009(7)
N15 0.0279(11) 0.0325(11) 0.0280(11) -0.0098(9) 0.0115(9) 0.0005(9)
N16 0.0179(9) 0.0234(10) 0.0217(9) -0.0032(8) 0.0075(8) -0.0005(8)
N17 0.0145(9) 0.0256(10) 0.0206(9) 0.0030(8) 0.0058(7) 0.0011(7)
N18 0.0274(11) 0.0312(11) 0.0297(11) -0.0089(9) 0.0112(9) 0.0045(9)
C1 0.0176(11) 0.0250(11) 0.0174(10) 0.0013(9) 0.0033(9) 0.0036(9)
C2 0.0241(12) 0.0273(12) 0.0168(11) -0.0030(9) 0.0031(9) 0.0040(9)
C3 0.0285(12) 0.0208(11) 0.0186(11) -0.0027(9) 0.0021(9) -0.0021(9)
C4 0.0227(11) 0.0184(11) 0.0195(11) 0.0005(9) 0.0054(9) -0.0032(9)
C5 0.0176(10) 0.0141(10) 0.0165(10) 0.0027(8) 0.0032(8) 0.0027(8)
C6 0.0144(10) 0.0187(10) 0.0143(10) 0.0005(8) -0.0005(8) 0.0001(8)
C7 0.0233(12) 0.0185(11) 0.0195(11) -0.0017(9) 0.0026(9) -0.0023(9)
C8 0.0255(12) 0.0204(11) 0.0200(11) 0.0053(9) 0.0005(9) -0.0043(9)
C9 0.0241(12) 0.0273(12) 0.0202(11) 0.0075(9) 0.0067(9) 0.0006(10)
C10 0.0231(12) 0.0237(11) 0.0170(10) 0.0026(9) 0.0055(9) 0.0028(9)
C11 0.0221(12) 0.0192(11) 0.0239(11) -0.0070(9) 0.0039(9) 0.0004(9)
C12 0.0279(13) 0.0197(11) 0.0309(13) -0.0054(10) 0.0033(10) 0.0048(10)
C13 0.0311(13) 0.0217(12) 0.0236(12) 0.0022(9) -0.0005(10) 0.0050(10)
C14 0.0255(12) 0.0257(12) 0.0176(11) 0.0002(9) 0.0021(9) 0.0048(9)
C15 0.0137(10) 0.0212(11) 0.0165(10) -0.0026(8) 0.0005(8) 0.0018(8)
C16 0.0184(11) 0.0154(10) 0.0172(10) 0.0040(8) 0.0059(8) 0.0009(8)
C17 0.0195(11) 0.0218(11) 0.0199(11) 0.0021(9) 0.0029(9) 0.0042(9)
C18 0.0236(12) 0.0249(12) 0.0180(11) 0.0005(9) 0.0007(9) -0.0019(9)
C19 0.0270(12) 0.0243(12) 0.0195(11) -0.0059(9) 0.0046(9) -0.0001(10)
C20 0.0195(11) 0.0198(11) 0.0225(11) -0.0030(9) 0.0051(9) 0.0008(9)
C21 0.0184(11) 0.0266(12) 0.0176(10) 0.0039(9) 0.0060(9) 0.0056(9)
C22 0.0157(11) 0.0315(13) 0.0195(11) 0.0034(9) 0.0038(9) 0.0007(9)
C23 0.0196(11) 0.0231(11) 0.0189(11) 0.0047(9) 0.0025(9) -0.0053(9)
C24 0.0207(11) 0.0184(11) 0.0208(11) 0.0005(9) 0.0067(9) -0.0010(9)
C25 0.0187(11) 0.0172(10) 0.0170(10) 0.0034(8) 0.0069(8) -0.0008(8)
C26 0.0173(10) 0.0189(10) 0.0139(10) -0.0040(8) 0.0026(8) 0.0000(8)
C27 0.0192(11) 0.0203(11) 0.0243(11) -0.0033(9) 0.0028(9) -0.0024(9)
C28 0.0321(13) 0.0154(10) 0.0247(12) 0.0000(9) 0.0019(10) 0.0013(9)
C29 0.0260(12) 0.0248(12) 0.0219(11) 0.0002(9) 0.0021(10) 0.0099(10)
C30 0.0184(11) 0.0264(12) 0.0163(10) -0.0006(9) 0.0017(9) 0.0048(9)
C31 0.0204(11) 0.0229(11) 0.0257(12) -0.0024(9) 0.0105(9) -0.0025(9)
C32 0.0336(14) 0.0255(12) 0.0271(12) 0.0025(10) 0.0178(11) -0.0023(10)
C33 0.0336(13) 0.0214(11) 0.0182(11) 0.0031(9) 0.0067(10) -0.0008(10)
C34 0.0221(11) 0.0217(11) 0.0180(10) 0.0007(9) 0.0033(9) 0.0012(9)
C35 0.0179(11) 0.0180(10) 0.0137(10) -0.0039(8) 0.0032(8) -0.0017(8)
C36 0.0195(11) 0.0129(10) 0.0166(10) 0.0008(8) 0.0045(8) 0.0030(8)
C37 0.0220(11) 0.0214(11) 0.0193(11) 0.0001(9) 0.0039(9) 0.0019(9)
C38 0.0198(11) 0.0224(11) 0.0246(12) -0.0018(9) -0.0018(9) 0.0045(9)
C39 0.0164(11) 0.0220(11) 0.0305(12) -0.0033(9) 0.0045(9) -0.0005(9)
C40 0.0189(11) 0.0173(10) 0.0264(12) -0.0027(9) 0.0089(9) -0.0005(8)
O1 0.0288(9) 0.0248(9) 0.0276(9) -0.0004(7) 0.0031(7) 0.0006(7)
C41 0.0254(14) 0.0628(19) 0.0249(13) -0.0084(13) 0.0002(11) 0.0105(13)
C42 0.0271(13) 0.0291(13) 0.0303(13) -0.0041(10) 0.0104(10) -0.0048(10)
C43 0.0192(11) 0.0282(12) 0.0266(12) 0.0034(10) 0.0065(9) 0.0016(9)
C44 0.0313(14) 0.0482(17) 0.0329(14) -0.0066(13) 0.0033(12) 0.0117(12)

loop_
_atom_type_symbol
_atom_type_description
_atom_type_scat_dispersion_real
_atom_type_scat_dispersion_imag
_atom_type_scat_source
C C 0.0033 0.0016 'International Tables Vol C Tables 4.2.6.8 and 6.1.1.4'
H H 0.0000 0.0000 'International Tables Vol C Tables 4.2.6.8 and 6.1.1.4'
Co Co 0.3494 0.9721 'International Tables Vol C Tables 4.2.6.8 and 6.1.1.4'
Cr Cr 0.3209 0.6236 'International Tables Vol C Tables 4.2.6.8 and 6.1.1.4'
N N 0.0061 0.0033 'International Tables Vol C Tables 4.2.6.8 and 6.1.1.4'
O O 0.0106 0.0060 'International Tables Vol C Tables 4.2.6.8 and 6.1.1.4'

loop_
_geom_angle_atom_site_label_1
_geom_angle_atom_site_label_2
_geom_angle_atom_site_label_3
_geom_angle
N3 Co1 Cr2 88.06(10)
N3 Co1 N6 91.18(7)
N3 Co1 N9 174.11(7)
N3 Co1 N16 91.41(7)
N6 Co1 Cr2 87.44(11)
N6 Co1 N9 91.41(7)
N6 Co1 N16 94.48(7)
N9 Co1 Cr2 86.77(10)
N9 Co1 N16 93.66(7)
N12 Co1 Cr2 87.26(11)
N12 Co1 N3 87.25(7)
N12 Co1 N6 174.51(7)
N12 Co1 N9 89.68(7)
N12 Co1 N16 90.81(7)
N16 Co1 Cr2 178.02(11)
Cr2 Cr1 N1 88.06(12)
Cr2 Cr1 N4 87.78(12)
Cr2 Cr1 N7 87.74(12)
Cr2 Cr1 N10 88.09(12)
Cr2 Cr1 N13 175.74(12)
N1 Cr1 N4 89.47(7)
N1 Cr1 N7 175.73(7)
N1 Cr1 N10 87.73(7)
N1 Cr1 N13 95.13(7)
N4 Cr1 N13 89.42(7)
N7 Cr1 N4 91.13(7)
N7 Cr1 N13 89.11(7)
N10 Cr1 N4 175.09(7)
N10 Cr1 N7 91.36(7)
N10 Cr1 N13 94.85(7)
Cr1 Cr2 Co1 179.5(2)
N2 Cr2 Co1 84.32(11)
N2 Cr2 Cr1 95.27(15)
N2 Cr2 N11 89.32(17)
N5 Cr2 Co1 84.14(11)
N5 Cr2 Cr1 95.65(14)
N5 Cr2 N2 88.67(17)
N5 Cr2 N11 168.16(13)
N8 Cr2 Co1 84.26(11)
N8 Cr2 Cr1 96.14(14)
N8 Cr2 N2 168.58(13)
N8 Cr2 N5 90.05(18)
N8 Cr2 N11 89.61(17)
N11 Cr2 Co1 84.04(11)
N11 Cr2 Cr1 96.16(15)
N2 Cr2A N5 88.8(2)
N2 Cr2A N8 170.40(17)
N2 Cr2A N11 90.4(2)
N8 Cr2A N5 89.4(2)
N11 Cr2A N5 170.95(17)
N11 Cr2A N8 89.9(2)
C1 N1 Cr1 120.81(15)
C1 N1 C5 118.80(19)
C5 N1 Cr1 120.30(14)
C5 N2 Cr2 113.62(16)
C5 N2 Cr2A 122.35(18)
C5 N2 C6 123.79(18)
C6 N2 Cr2 122.58(16)
C6 N2 Cr2A 113.65(17)
C6 N3 Co1 120.78(14)
C10 N3 Co1 120.32(15)
C10 N3 C6 118.84(19)
C11 N4 Cr1 121.47(15)
C11 N4 C15 118.43(19)
C15 N4 Cr1 119.93(14)
C15 N5 Cr2 113.93(16)
C15 N5 Cr2A 122.60(18)
C15 N5 C16 123.85(18)
C16 N5 Cr2 122.10(16)
C16 N5 Cr2A 113.49(17)
C16 N6 Co1 120.12(14)
C20 N6 Co1 121.48(15)
C20 N6 C16 118.35(18)
C21 N7 Cr1 121.86(15)
C21 N7 C25 118.05(19)
C25 N7 Cr1 120.02(14)
C25 N8 Cr2 114.10(15)
C25 N8 Cr2A 123.39(17)
C26 N8 Cr2 122.03(16)
C26 N8 Cr2A 113.04(17)
C26 N8 C25 123.57(18)
C26 N9 Co1 120.46(14)
C30 N9 Co1 120.78(15)
C30 N9 C26 118.62(19)
C31 N10 Cr1 120.48(15)
C31 N10 C35 118.25(19)
C35 N10 Cr1 121.22(14)
C35 N11 Cr2 113.70(15)
C35 N11 Cr2A 123.22(17)
C36 N11 Cr2 121.65(16)
C36 N11 Cr2A 112.58(17)
C36 N11 C35 124.12(18)
C36 N12 Co1 121.18(14)
C40 N12 Co1 119.42(15)
C40 N12 C36 119.30(19)
N14 N13 Cr1 139.72(16)
N15 N14 N13 179.6(3)
N17 N16 Co1 132.37(16)
N18 N17 N16 179.6(2)
N1 C1 C2 123.6(2)
C1 C2 C3 117.9(2)
C4 C3 C2 120.0(2)
C3 C4 C5 120.0(2)
N1 C5 C4 119.70(19)
N2 C5 N1 114.25(18)
N2 C5 C4 125.83(19)
N2 C6 C7 125.10(19)
N3 C6 N2 114.87(18)
N3 C6 C7 119.86(19)
C8 C7 C6 120.0(2)
C7 C8 C9 119.9(2)
C10 C9 C8 118.0(2)
N3 C10 C9 123.3(2)
N4 C11 C12 123.8(2)
C11 C12 C13 118.2(2)
C14 C13 C12 119.2(2)
C13 C14 C15 120.7(2)
N4 C15 C14 119.7(2)
N5 C15 N4 114.39(19)
N5 C15 C14 125.7(2)
N5 C16 C17 125.13(19)
N6 C16 N5 114.77(19)
N6 C16 C17 119.88(19)
C18 C17 C16 120.2(2)
C17 C18 C19 119.7(2)
C20 C19 C18 118.0(2)
N6 C20 C19 123.9(2)
N7 C21 C22 123.8(2)
C21 C22 C23 118.4(2)
C24 C23 C22 119.3(2)
C23 C24 C25 119.8(2)
N7 C25 N8 114.21(19)
N7 C25 C24 120.62(19)
N8 C25 C24 124.98(19)
N8 C26 C27 125.62(19)
N9 C26 N8 114.14(18)
N9 C26 C27 119.97(19)
C28 C27 C26 120.1(2)
C27 C28 C29 119.4(2)
C30 C29 C28 118.3(2)
N9 C30 C29 123.6(2)
N10 C31 C32 123.6(2)
C31 C32 C33 118.3(2)
C34 C33 C32 119.8(2)
C33 C34 C35 119.5(2)
N10 C35 N11 114.24(18)
N10 C35 C34 120.38(19)
N11 C35 C34 125.3(2)
N11 C36 N12 114.24(18)
N11 C36 C37 126.80(19)
N12 C36 C37 118.75(19)
C38 C37 C36 120.4(2)
C37 C38 C39 120.0(2)
C40 C39 C38 117.5(2)
N12 C40 C39 123.8(2)
C43 O1 C42 112.79(19)
O1 C42 C41 108.1(2)
O1 C43 C44 110.5(2)

loop_
_geom_bond_atom_site_label_1
_geom_bond_atom_site_label_2
_geom_bond_distance
Co1 Cr2 2.444(2)
Co1 N3 2.0234(18)
Co1 N6 2.0324(18)
Co1 N9 2.0362(18)
Co1 N12 2.0113(18)
Co1 N16 2.1605(18)
Cr1 Cr2 2.050(2)
Cr1 N1 2.0511(18)
Cr1 N4 2.0697(18)
Cr1 N7 2.0686(18)
Cr1 N10 2.0518(18)
Cr1 N13 2.1877(19)
Cr2 N2 2.025(4)
Cr2 N5 2.012(4)
Cr2 N8 2.002(4)
Cr2 N11 2.033(4)
Cr2A N2 2.007(6)
Cr2A N5 2.024(6)
Cr2A N8 2.014(6)
Cr2A N11 2.012(6)
N1 C1 1.353(3)
N1 C5 1.369(3)
N2 C5 1.363(3)
N2 C6 1.370(3)
N3 C6 1.360(3)
N3 C10 1.357(3)
N4 C11 1.357(3)
N4 C15 1.364(3)
N5 C15 1.364(3)
N5 C16 1.365(3)
N6 C16 1.364(3)
N6 C20 1.351(3)
N7 C21 1.348(3)
N7 C25 1.369(3)
N8 C25 1.370(3)
N8 C26 1.369(3)
N9 C26 1.363(3)
N9 C30 1.353(3)
N10 C31 1.356(3)
N10 C35 1.366(3)
N11 C35 1.376(3)
N11 C36 1.366(3)
N12 C36 1.367(3)
N12 C40 1.351(3)
N13 N14 1.180(3)
N14 N15 1.162(3)
N16 N17 1.184(3)
N17 N18 1.169(3)
C1 C2 1.371(3)
C2 C3 1.393(3)
C3 C4 1.371(3)
C4 C5 1.410(3)
C6 C7 1.409(3)
C7 C8 1.371(3)
C8 C9 1.390(3)
C9 C10 1.373(3)
C11 C12 1.367(3)
C12 C13 1.397(3)
C13 C14 1.367(3)
C14 C15 1.410(3)
C16 C17 1.411(3)
C17 C18 1.368(3)
C18 C19 1.388(3)
C19 C20 1.371(3)
C21 C22 1.370(3)
C22 C23 1.394(3)
C23 C24 1.374(3)
C24 C25 1.404(3)
C26 C27 1.409(3)
C27 C28 1.375(3)
C28 C29 1.393(3)
C29 C30 1.370(3)
C31 C32 1.368(3)
C32 C33 1.383(4)
C33 C34 1.380(3)
C34 C35 1.403(3)
C36 C37 1.415(3)
C37 C38 1.369(3)
C38 C39 1.396(3)
C39 C40 1.369(3)
O1 C42 1.426(3)
O1 C43 1.407(3)
C41 C42 1.519(4)
C43 C44 1.489(4)

loop_
_geom_torsion_atom_site_label_1
_geom_torsion_atom_site_label_2
_geom_torsion_atom_site_label_3
_geom_torsion_atom_site_label_4
_geom_torsion
Co1 Cr2 N2 Cr2A -2.5(14)
Co1 Cr2 N2 C5 -150.42(15)
Co1 Cr2 N2 C6 30.5(2)
Co1 Cr2 N5 Cr2A -2.3(14)
Co1 Cr2 N5 C15 -149.79(16)
Co1 Cr2 N5 C16 33.9(2)
Co1 Cr2 N8 Cr2A 2.5(14)
Co1 Cr2 N8 C25 -150.94(15)
Co1 Cr2 N8 C26 35.2(2)
Co1 Cr2 N11 Cr2A 2.3(14)
Co1 Cr2 N11 C35 -154.77(15)
Co1 Cr2 N11 C36 33.3(2)
Co1 N3 C6 N2 -4.8(2)
Co1 N3 C6 C7 179.65(15)
Co1 N3 C10 C9 -176.48(18)
Co1 N6 C16 N5 -4.3(2)
Co1 N6 C16 C17 -179.13(15)
Co1 N6 C20 C19 177.51(18)
Co1 N9 C26 N8 -4.9(2)
Co1 N9 C26 C27 -179.19(15)
Co1 N9 C30 C29 178.96(17)
Co1 N12 C36 N11 -6.8(2)
Co1 N12 C36 C37 178.13(15)
Co1 N12 C40 C39 179.27(17)
Cr1 Cr2 N2 Cr2A 177.7(16)
Cr1 Cr2 N2 C5 29.8(2)
Cr1 Cr2 N2 C6 -149.31(17)
Cr1 Cr2 N5 Cr2A 177.3(16)
Cr1 Cr2 N5 C15 29.8(2)
Cr1 Cr2 N5 C16 -146.50(17)
Cr1 Cr2 N8 Cr2A -177.7(16)
Cr1 Cr2 N8 C25 28.9(2)
Cr1 Cr2 N8 C26 -145.01(17)
Cr1 Cr2 N11 Cr2A -177.3(16)
Cr1 Cr2 N11 C35 25.6(2)
Cr1 Cr2 N11 C36 -146.34(17)
Cr1 N1 C1 C2 179.28(17)
Cr1 N1 C5 N2 -1.3(2)
Cr1 N1 C5 C4 -176.21(15)
Cr1 N4 C11 C12 176.93(18)
Cr1 N4 C15 N5 -0.5(2)
Cr1 N4 C15 C14 -175.63(16)
Cr1 N7 C21 C22 176.93(17)
Cr1 N7 C25 N8 -0.7(2)
Cr1 N7 C25 C24 -175.96(15)
Cr1 N10 C31 C32 -175.62(18)
Cr1 N10 C35 N11 -3.5(2)
Cr1 N10 C35 C34 179.34(15)
Cr2 Co1 N3 C6 21.24(18)
Cr2 Co1 N3 C10 -161.46(19)
Cr2 Co1 N6 C16 22.60(18)
Cr2 Co1 N6 C20 -154.75(19)
Cr2 Co1 N9 C26 23.69(17)
Cr2 Co1 N9 C30 -151.85(18)
Cr2 Co1 N12 C36 24.69(18)
Cr2 Co1 N12 C40 -151.74(18)
Cr2 Cr1 N1 C1 -157.18(19)
Cr2 Cr1 N1 C5 19.43(18)
Cr2 Cr1 N4 C11 -156.6(2)
Cr2 Cr1 N4 C15 18.58(19)
Cr2 Cr1 N7 C21 -159.0(2)
Cr2 Cr1 N7 C25 18.02(18)
Cr2 Cr1 N10 C31 -163.7(2)
Cr2 Cr1 N10 C35 18.77(19)
Cr2 N2 C5 N1 -19.5(2)
Cr2 N2 C5 C4 155.0(2)
Cr2 N2 C6 N3 -22.3(3)
Cr2 N2 C6 C7 153.0(2)
Cr2 N5 C15 N4 -20.0(3)
Cr2 N5 C15 C14 154.8(2)
Cr2 N5 C16 N6 -25.3(3)
Cr2 N5 C16 C17 149.3(2)
Cr2 N8 C25 N7 -19.2(2)
Cr2 N8 C25 C24 155.8(2)
Cr2 N8 C26 N9 -25.9(3)
Cr2 N8 C26 C27 148.0(2)
Cr2 N11 C35 N10 -15.4(3)
Cr2 N11 C35 C34 161.6(2)
Cr2 N11 C36 N12 -23.3(3)
Cr2 N11 C36 C37 151.3(2)
Cr2A N2 C5 N1 -26.1(3)
Cr2A N2 C5 C4 148.4(2)
Cr2A N2 C6 N3 -16.1(3)
Cr2A N2 C6 C7 159.2(2)
Cr2A N5 C15 N4 -26.6(3)
Cr2A N5 C15 C14 148.2(2)
Cr2A N5 C16 N6 -18.6(3)
Cr2A N5 C16 C17 156.0(2)
Cr2A N8 C25 N7 -24.8(3)
Cr2A N8 C25 C24 150.2(2)
Cr2A N8 C26 N9 -19.8(3)
Cr2A N8 C26 C27 154.2(2)
Cr2A N11 C35 N10 -20.2(3)
Cr2A N11 C35 C34 156.8(2)
Cr2A N11 C36 N12 -17.5(3)
Cr2A N11 C36 C37 157.1(2)
N1 Cr1 Cr2 N2 -21.40(14)
N1 Cr1 Cr2 N5 -110.59(15)
N1 Cr1 Cr2 N8 158.75(15)
N1 Cr1 Cr2 N11 68.48(14)
N1 Cr1 N4 C11 -68.53(17)
N1 Cr1 N4 C15 106.66(16)
N1 Cr1 N10 C31 108.12(17)
N1 Cr1 N10 C35 -69.36(16)
N1 Cr1 N13 N14 -21.9(3)
N1 C1 C2 C3 -3.4(3)
N2 Cr2 N5 Cr2A 82.1(14)
N2 Cr2 N5 C15 -65.36(17)
N2 Cr2 N5 C16 118.33(19)
N2 Cr2 N8 Cr2A 3.1(5)
N2 Cr2 N8 C25 -150.4(11)
N2 Cr2 N8 C26 35.8(13)
N2 Cr2 N11 Cr2A -82.1(14)
N2 Cr2 N11 C35 120.87(16)
N2 Cr2 N11 C36 -51.1(2)
N2 Cr2A N5 Cr2 -87.6(15)
N2 Cr2A N5 C15 -51.9(2)
N2 Cr2A N5 C16 125.47(17)
N2 Cr2A N11 Cr2 87.5(15)
N2 Cr2A N11 C35 112.7(2)
N2 Cr2A N11 C36 -64.22(18)
N2 C6 C7 C8 -178.3(2)
N3 Co1 Cr2 N2 -21.43(12)
N3 Co1 Cr2 N5 67.81(13)
N3 Co1 Cr2 N8 158.45(13)
N3 Co1 Cr2 N11 -111.34(13)
N3 Co1 N6 C16 -65.41(16)
N3 Co1 N6 C20 117.24(17)
N3 Co1 N12 C36 112.88(16)
N3 Co1 N12 C40 -63.55(16)
N3 Co1 N16 N17 -147.6(2)
N3 C6 C7 C8 -3.2(3)
N4 Cr1 Cr2 N2 68.15(14)
N4 Cr1 Cr2 N5 -21.04(14)
N4 Cr1 Cr2 N8 -111.70(15)
N4 Cr1 Cr2 N11 158.02(15)
N4 Cr1 N1 C1 115.02(16)
N4 Cr1 N1 C5 -68.37(16)
N4 Cr1 N7 C21 -71.30(17)
N4 Cr1 N7 C25 105.75(16)
N4 Cr1 N13 N14 -111.3(3)
N4 C11 C12 C13 -1.7(4)
N5 Cr2 N2 Cr2A -86.8(15)
N5 Cr2 N2 C5 125.33(16)
N5 Cr2 N2 C6 -53.76(19)
N5 Cr2 N8 Cr2A 86.6(15)
N5 Cr2 N8 C25 -66.83(17)
N5 Cr2 N8 C26 119.30(18)
N5 Cr2 N11 Cr2A -1.8(5)
N5 Cr2 N11 C35 -158.9(11)
N5 Cr2 N11 C36 29.1(12)
N5 Cr2A N2 Cr2 83.0(14)
N5 Cr2A N2 C5 118.2(2)
N5 Cr2A N2 C6 -66.95(18)
N5 Cr2A N8 Cr2 -83.0(14)
N5 Cr2A N8 C25 -53.7(2)
N5 Cr2A N8 C26 126.89(16)
N5 C16 C17 C18 -172.1(2)
N6 Co1 Cr2 N2 -112.70(13)
N6 Co1 Cr2 N5 -23.46(12)
N6 Co1 Cr2 N8 67.19(13)
N6 Co1 Cr2 N11 157.40(13)
N6 Co1 N3 C6 108.63(16)
N6 Co1 N3 C10 -74.06(17)
N6 Co1 N9 C26 -63.67(16)
N6 Co1 N9 C30 120.79(16)
N6 Co1 N16 N17 -56.3(2)
N6 C16 C17 C18 2.3(3)
N7 Cr1 Cr2 N2 159.37(15)
N7 Cr1 Cr2 N5 70.19(14)
N7 Cr1 Cr2 N8 -20.48(14)
N7 Cr1 Cr2 N11 -110.75(15)
N7 Cr1 N4 C11 115.69(17)
N7 Cr1 N4 C15 -69.12(16)
N7 Cr1 N10 C31 -76.05(17)
N7 Cr1 N10 C35 106.46(16)
N7 Cr1 N13 N14 157.5(3)
N7 C21 C22 C23 -0.7(3)
N8 Cr2 N2 Cr2A -3.1(5)
N8 Cr2 N2 C5 -151.0(11)
N8 Cr2 N2 C6 29.9(13)
N8 Cr2 N5 Cr2A -86.5(15)
N8 Cr2 N5 C15 125.98(16)
N8 Cr2 N5 C16 -50.3(2)
N8 Cr2 N11 Cr2A 86.6(15)
N8 Cr2 N11 C35 -70.50(17)
N8 Cr2 N11 C36 117.53(18)
N8 Cr2A N5 Cr2 83.0(14)
N8 Cr2A N5 C15 118.6(2)
N8 Cr2A N5 C16 -63.96(18)
N8 Cr2A N11 Cr2 -82.9(14)
N8 Cr2A N11 C35 -57.7(2)
N8 Cr2A N11 C36 125.37(16)
N8 C26 C27 C28 -171.8(2)
N9 Co1 Cr2 N2 155.74(13)
N9 Co1 Cr2 N5 -115.02(13)
N9 Co1 Cr2 N8 -24.37(12)
N9 Co1 Cr2 N11 65.83(12)
N9 Co1 N6 C16 109.30(16)
N9 Co1 N6 C20 -68.05(17)
N9 Co1 N12 C36 -62.09(16)
N9 Co1 N12 C40 121.48(16)
N9 Co1 N16 N17 35.4(2)
N9 C26 C27 C28 1.8(3)
N10 Cr1 Cr2 N2 -109.19(14)
N10 Cr1 Cr2 N5 161.62(15)
N10 Cr1 Cr2 N8 70.96(14)
N10 Cr1 Cr2 N11 -19.31(14)
N10 Cr1 N1 C1 -69.02(16)
N10 Cr1 N1 C5 107.59(16)
N10 Cr1 N7 C21 112.93(17)
N10 Cr1 N7 C25 -70.02(16)
N10 Cr1 N13 N14 66.2(3)
N10 C31 C32 C33 -3.2(4)
N11 Cr2 N2 Cr2A 81.6(14)
N11 Cr2 N2 C5 -66.34(17)
N11 Cr2 N2 C6 114.57(19)
N11 Cr2 N5 Cr2A 1.8(5)
N11 Cr2 N5 C15 -145.6(11)
N11 Cr2 N5 C16 38.1(12)
N11 Cr2 N8 Cr2A -81.6(14)
N11 Cr2 N8 C25 125.01(16)
N11 Cr2 N8 C26 -48.86(19)
N11 Cr2A N2 Cr2 -88.0(15)
N11 Cr2A N2 C5 -52.8(2)
N11 Cr2A N2 C6 122.07(17)
N11 Cr2A N8 Cr2 88.0(15)
N11 Cr2A N8 C25 117.3(2)
N11 Cr2A N8 C26 -62.13(18)
N11 C36 C37 C38 -169.7(2)
N12 Co1 Cr2 N8 -114.21(13)
N12 Co1 Cr2 N11 -24.00(12)
N12 Co1 N3 C6 -66.11(16)
N12 Co1 N3 C10 111.19(17)
N12 Co1 N9 C26 110.96(16)
N12 Co1 N9 C30 -64.58(16)
N12 Co1 N16 N17 125.1(2)
N12 C36 C37 C38 4.7(3)
N13 Cr1 N1 C1 25.65(17)
N13 Cr1 N1 C5 -157.74(15)
N13 Cr1 N4 C11 26.60(17)
N13 Cr1 N4 C15 -158.21(16)
N13 Cr1 N7 C21 18.10(17)
N13 Cr1 N7 C25 -164.84(16)
N13 Cr1 N10 C31 13.16(17)
N13 Cr1 N10 C35 -164.32(16)
N16 Co1 N3 C6 -156.86(16)
N16 Co1 N3 C10 20.45(17)
N16 Co1 N6 C16 -156.91(16)
N16 Co1 N6 C20 25.74(17)
N16 Co1 N9 C26 -158.25(16)
N16 Co1 N9 C30 26.21(16)
N16 Co1 N12 C36 -155.75(16)
N16 Co1 N12 C40 27.82(16)
C1 N1 C5 N2 175.38(18)
C1 N1 C5 C4 0.5(3)
C1 C2 C3 C4 1.0(3)
C2 C3 C4 C5 1.9(3)
C3 C4 C5 N1 -2.7(3)
C3 C4 C5 N2 -176.9(2)
C5 N1 C1 C2 2.6(3)
C5 N2 C6 N3 158.72(19)
C5 N2 C6 C7 -26.0(3)
C6 N2 C5 N1 159.55(19)
C6 N2 C5 C4 -25.9(3)
C6 N3 C10 C9 0.9(3)
C6 C7 C8 C9 1.0(3)
C7 C8 C9 C10 2.1(3)
C8 C9 C10 N3 -3.1(3)
C10 N3 C6 N2 177.90(19)
C10 N3 C6 C7 2.3(3)
C11 N4 C15 N5 174.83(19)
C11 N4 C15 C14 -0.3(3)
C11 C12 C13 C14 0.4(4)
C12 C13 C14 C15 0.9(4)
C13 C14 C15 N4 -0.9(3)
C13 C14 C15 N5 -175.5(2)
C15 N4 C11 C12 1.7(3)
C15 N5 C16 N6 158.79(19)
C15 N5 C16 C17 -26.6(3)
C16 N5 C15 N4 156.2(2)
C16 N5 C15 C14 -29.0(3)
C16 N6 C20 C19 0.1(3)
C16 C17 C18 C19 -1.2(3)
C17 C18 C19 C20 -0.4(3)
C18 C19 C20 N6 1.0(4)
C20 N6 C16 N5 173.17(19)
C20 N6 C16 C17 -1.7(3)
C21 N7 C25 N8 176.49(18)
C21 N7 C25 C24 1.2(3)
C21 C22 C23 C24 0.5(3)
C22 C23 C24 C25 0.5(3)
C23 C24 C25 N7 -1.4(3)
C23 C24 C25 N8 -176.1(2)
C25 N7 C21 C22 -0.2(3)
C25 N8 C26 N9 160.81(19)
C25 N8 C26 C27 -25.2(3)
C26 N8 C25 N7 154.54(19)
C26 N8 C25 C24 -30.4(3)
C26 N9 C30 C29 3.3(3)
C26 C27 C28 C29 0.4(3)
C27 C28 C29 C30 -0.7(3)
C28 C29 C30 N9 -1.2(3)
C30 N9 C26 N8 170.77(18)
C30 N9 C26 C27 -3.6(3)
C31 N10 C35 N11 178.99(18)
C31 N10 C35 C34 1.8(3)
C31 C32 C33 C34 0.6(4)
C32 C33 C34 C35 3.0(3)
C33 C34 C35 N10 -4.2(3)
C33 C34 C35 N11 178.9(2)
C35 N10 C31 C32 1.9(3)
C35 N11 C36 N12 165.60(18)
C35 N11 C36 C37 -19.8(3)
C36 N11 C35 N10 156.35(19)
C36 N11 C35 C34 -26.6(3)
C36 N12 C40 C39 2.8(3)
C36 C37 C38 C39 -1.1(3)
C37 C38 C39 C40 -1.7(3)
C38 C39 C40 N12 0.9(3)
C40 N12 C36 N11 169.62(18)
C40 N12 C36 C37 -5.4(3)
C42 O1 C43 C44 -172.3(2)
C43 O1 C42 C41 -178.03(19)
